data_4346636
loop_
_publ_author_name
'Lin, Yuan'
'Hu, Chun-Li'
'Mao, Jiang-Gao'

_publ_section_title
;
 K2Pb3(CO3)3F2 and KCdCO3F: Novel Fluoride Carbonates with Layered and 3D
 Framework Structures.
;
_journal_issue 21
_journal_name_full 'Inorganic chemistry'
_journal_page_first 10407
_journal_page_last 10414
_journal_paper_doi 10.1021/acs.inorgchem.5b01848
_journal_volume 54
_journal_year 2015
_chemical_formula_sum 'C Cd F K O3'
_chemical_formula_weight 230.51
_space_group_IT_number 187
_space_group_name_Hall 'P -6 2'
_space_group_name_H-M_alt 'P -6 m 2'
_symmetry_cell_setting hexagonal
_symmetry_space_group_name_H-M 'P -6 m 2'
_atom_sites_solution_hydrogens none
_atom_sites_solution_primary direct
_atom_sites_solution_secondary difmap
_audit_creation_method SHELXL-97
_cell_angle_alpha 90.00
_cell_angle_beta 90.00
_cell_angle_gamma 120.00
_cell_formula_units_Z 1
_cell_length_a 5.1324(6)
_cell_length_b 5.1324(6)
_cell_length_c 4.4324(5)
_cell_measurement_reflns_used 464
_cell_measurement_temperature 293(2)
_cell_measurement_theta_max 30.3969
_cell_measurement_theta_min 4.5761
_cell_volume 101.11(2)
_computing_structure_refinement 'SHELXL-97 (Sheldrick, 1997)'
_computing_structure_solution 'SHELXS-97 (Sheldrick, 1990)'
_diffrn_ambient_temperature 293(2)
_diffrn_measured_fraction_theta_full 1.000
_diffrn_measured_fraction_theta_max 1.000
_diffrn_measurement_device_type 'SuperNova, Dual, Cu at zero, Atlas'
_diffrn_measurement_method '\w scans'
_diffrn_radiation_monochromator graphite
_diffrn_radiation_source 'fine-focus sealed tube'
_diffrn_radiation_type MoK\a
_diffrn_radiation_wavelength 0.71073
_diffrn_reflns_av_R_equivalents 0.0850
_diffrn_reflns_av_sigmaI/netI 0.0438
_diffrn_reflns_limit_h_max 7
_diffrn_reflns_limit_h_min -6
_diffrn_reflns_limit_k_max 4
_diffrn_reflns_limit_k_min -7
_diffrn_reflns_limit_l_max 6
_diffrn_reflns_limit_l_min -5
_diffrn_reflns_number 978
_diffrn_reflns_theta_full 30.46
_diffrn_reflns_theta_max 30.46
_diffrn_reflns_theta_min 4.59
_exptl_absorpt_coefficient_mu 6.320
_exptl_absorpt_correction_T_max 1.00000
_exptl_absorpt_correction_T_min 0.43908
_exptl_absorpt_correction_type multi-scan
_exptl_crystal_colour colorless
_exptl_crystal_density_diffrn 3.786
_exptl_crystal_density_method 'not measured'
_exptl_crystal_description rodlike
_exptl_crystal_F_000 106
_exptl_crystal_size_max 0.0895
_exptl_crystal_size_mid 0.0403
_exptl_crystal_size_min 0.0262
_refine_diff_density_max 1.238
_refine_diff_density_min -0.746
_refine_diff_density_rms 0.215
_refine_ls_abs_structure_details 'Flack H D (1983), Acta Cryst. A39, 876-881'
_refine_ls_abs_structure_Flack 0.0(3)
_refine_ls_extinction_method SHELXL
_refine_ls_goodness_of_fit_ref 1.158
_refine_ls_hydrogen_treatment none
_refine_ls_matrix_type full
_refine_ls_number_parameters 13
_refine_ls_number_reflns 155
_refine_ls_number_restraints 0
_refine_ls_restrained_S_all 1.158
_refine_ls_R_factor_all 0.0356
_refine_ls_R_factor_gt 0.0356
_refine_ls_shift/su_max 0.000
_refine_ls_shift/su_mean 0.000
_refine_ls_structure_factor_coef Fsqd
_refine_ls_weighting_details 'calc w=1/[\s^2^(Fo^2^)+(0.0208P)^2^+0.7899P] where P=(Fo^2^+2Fc^2^)/3'
_refine_ls_weighting_scheme calc
_refine_ls_wR_factor_gt 0.0778
_refine_ls_wR_factor_ref 0.0778
_reflns_number_gt 155
_reflns_number_total 155
_reflns_threshold_expression >2sigma(I)
_cod_data_source_file ic5b01848_si_002.cif
_cod_data_source_block KCdCO3F
_cod_original_sg_symbol_H-M P-6m2
_cod_database_code 4346636

loop_
_symmetry_equiv_pos_as_xyz
'x, y, z'
'-y, x-y, z'
'-x+y, -x, z'
'x, y, -z'
'-y, x-y, -z'
'-x+y, -x, -z'
'-y, -x, z'
'-x+y, y, z'
'x, x-y, z'
'-y, -x, -z'
'-x+y, y, -z'
'x, x-y, -z'

loop_
_atom_site_label
_atom_site_type_symbol
_atom_site_fract_x
_atom_site_fract_y
_atom_site_fract_z
_atom_site_U_iso_or_equiv
_atom_site_adp_type
_atom_site_occupancy
_atom_site_symmetry_multiplicity
_atom_site_calc_flag
_atom_site_refinement_flags
K1 K 1.0000 0.0000 0.0000 0.0218(9) Uani 1 12 d S
Cd1 Cd 0.6667 0.3333 0.5000 0.0172(3) Uani 1 12 d S
C1 C 0.3333 0.6667 0.5000 0.015(4) Uani 1 12 d S
F1 F 0.6667 0.3333 0.0000 0.034(3) Uani 1 12 d S
O1 O 0.1924(15) 0.385(3) 0.5000 0.073(6) Uani 1 4 d S

loop_
_atom_site_aniso_label
_atom_site_aniso_U_11
_atom_site_aniso_U_22
_atom_site_aniso_U_33
_atom_site_aniso_U_23
_atom_site_aniso_U_13
_atom_site_aniso_U_12
K1 0.0257(14) 0.0257(14) 0.0139(19) 0.000 0.000 0.0129(7)
Cd1 0.0210(4) 0.0210(4) 0.0097(5) 0.000 0.000 0.0105(2)
C1 0.015(5) 0.015(5) 0.014(9) 0.000 0.000 0.008(3)
F1 0.048(4) 0.048(4) 0.007(4) 0.000 0.000 0.024(2)
O1 0.139(12) 0.020(10) 0.018(4) 0.000 0.000 0.010(5)

loop_
_atom_type_symbol
_atom_type_description
_atom_type_scat_dispersion_real
_atom_type_scat_dispersion_imag
_atom_type_scat_source
C C 0.0033 0.0016 'International Tables Vol C Tables 4.2.6.8 and 6.1.1.4'
O O 0.0106 0.0060 'International Tables Vol C Tables 4.2.6.8 and 6.1.1.4'
F F 0.0171 0.0103 'International Tables Vol C Tables 4.2.6.8 and 6.1.1.4'
K K 0.2009 0.2494 'International Tables Vol C Tables 4.2.6.8 and 6.1.1.4'
Cd Cd -0.8075 1.2024 'International Tables Vol C Tables 4.2.6.8 and 6.1.1.4'

loop_
_geom_angle_atom_site_label_1
_geom_angle_atom_site_label_2
_geom_angle_atom_site_label_3
_geom_angle
_geom_angle_site_symmetry_1
_geom_angle_site_symmetry_3
O1 K1 O1 144.42(18) 2_654 1_655
O1 K1 O1 144.42(18) 2_654 3_655
O1 K1 O1 63.9(3) 1_655 3_655
O1 K1 O1 63.9(3) 2_654 3_654
O1 K1 O1 144.42(18) 1_655 3_654
O1 K1 O1 104.7(4) 3_655 3_654
O1 K1 O1 104.7(4) 2_654 2_655
O1 K1 O1 63.9(3) 1_655 2_655
O1 K1 O1 63.9(3) 3_655 2_655
O1 K1 O1 144.42(18) 3_654 2_655
O1 K1 O1 63.9(3) 2_654 1_654
O1 K1 O1 104.7(4) 1_655 1_654
O1 K1 O1 144.42(18) 3_655 1_654
O1 K1 O1 63.9(3) 3_654 1_654
O1 K1 O1 144.42(18) 2_655 1_654
O1 K1 F1 72.21(9) 2_654 .
O1 K1 F1 72.21(9) 1_655 .
O1 K1 F1 127.7(2) 3_655 .
O1 K1 F1 127.7(2) 3_654 .
O1 K1 F1 72.21(9) 2_655 .
O1 K1 F1 72.21(9) 1_654 .
O1 K1 F1 72.21(9) 2_654 1_545
O1 K1 F1 127.7(2) 1_655 1_545
O1 K1 F1 72.21(9) 3_655 1_545
O1 K1 F1 72.21(9) 3_654 1_545
O1 K1 F1 72.21(9) 2_655 1_545
O1 K1 F1 127.7(2) 1_654 1_545
F1 K1 F1 120.0 . 1_545
O1 K1 F1 127.7(2) 2_654 1_655
O1 K1 F1 72.21(9) 1_655 1_655
O1 K1 F1 72.21(9) 3_655 1_655
O1 K1 F1 72.21(9) 3_654 1_655
O1 K1 F1 127.7(2) 2_655 1_655
O1 K1 F1 72.21(9) 1_654 1_655
F1 K1 F1 120.0 . 1_655
F1 K1 F1 120.0 1_545 1_655
O1 K1 Cd1 44.047(15) 2_654 1_554
O1 K1 Cd1 103.26(15) 1_655 1_554
O1 K1 Cd1 164.5(2) 3_655 1_554
O1 K1 Cd1 90.9(2) 3_654 1_554
O1 K1 Cd1 103.26(15) 2_655 1_554
O1 K1 Cd1 44.047(15) 1_654 1_554
F1 K1 Cd1 36.793(4) . 1_554
F1 K1 Cd1 113.603(1) 1_545 1_554
F1 K1 Cd1 113.603(1) 1_655 1_554
O1 K1 Cd1 44.047(15) 2_654 1_544
O1 K1 Cd1 164.5(2) 1_655 1_544
O1 K1 Cd1 103.26(15) 3_655 1_544
O1 K1 Cd1 44.047(15) 3_654 1_544
O1 K1 Cd1 103.26(15) 2_655 1_544
O1 K1 Cd1 90.9(2) 1_654 1_544
F1 K1 Cd1 113.603(1) . 1_544
F1 K1 Cd1 36.793(4) 1_545 1_544
F1 K1 Cd1 113.603(1) 1_655 1_544
Cd1 K1 Cd1 87.818(6) 1_554 1_544
O1 K1 Cd1 103.26(15) 2_654 .
O1 K1 Cd1 44.047(15) 1_655 .
O1 K1 Cd1 90.9(2) 3_655 .
O1 K1 Cd1 164.5(2) 3_654 .
O1 K1 Cd1 44.047(15) 2_655 .
O1 K1 Cd1 103.26(15) 1_654 .
F1 K1 Cd1 36.793(4) . .
F1 K1 Cd1 113.603(1) 1_545 .
F1 K1 Cd1 113.603(1) 1_655 .
Cd1 K1 Cd1 73.586(9) 1_554 .
Cd1 K1 Cd1 132.793(3) 1_544 .
F1 Cd1 F1 180.0 1_556 .
F1 Cd1 O1 90.000(1) 1_556 2_655
F1 Cd1 O1 90.0 . 2_655
F1 Cd1 O1 90.0 1_556 3
F1 Cd1 O1 90.0 . 3
O1 Cd1 O1 49.8(6) 2_655 3
F1 Cd1 O1 90.000(2) 1_556 1_655
F1 Cd1 O1 90.000(2) . 1_655
O1 Cd1 O1 70.2(6) 2_655 1_655
O1 Cd1 O1 120.0 3 1_655
F1 Cd1 O1 90.0 1_556 3_665
F1 Cd1 O1 90.0 . 3_665
O1 Cd1 O1 120.000(1) 2_655 3_665
O1 Cd1 O1 169.8(6) 3 3_665
O1 Cd1 O1 49.8(6) 1_655 3_665
F1 Cd1 O1 90.000(1) 1_556 2_665
F1 Cd1 O1 90.000(1) . 2_665
O1 Cd1 O1 169.8(6) 2_655 2_665
O1 Cd1 O1 120.000(2) 3 2_665
O1 Cd1 O1 120.000(3) 1_655 2_665
O1 Cd1 O1 70.2(6) 3_665 2_665
F1 Cd1 O1 90.000(1) 1_556 .
F1 Cd1 O1 90.000(1) . .
O1 Cd1 O1 120.000(3) 2_655 .
O1 Cd1 O1 70.2(6) 3 .
O1 Cd1 O1 169.8(6) 1_655 .
O1 Cd1 O1 120.000(1) 3_665 .
O1 Cd1 O1 49.8(6) 2_665 .
F1 Cd1 K1 126.793(4) 1_556 1_455
F1 Cd1 K1 53.207(5) . 1_455
O1 Cd1 K1 85.9(2) 2_655 1_455
O1 Cd1 K1 49.07(18) 3 1_455
O1 Cd1 K1 136.58(14) 1_655 1_455
O1 Cd1 K1 136.58(14) 3_665 1_455
O1 Cd1 K1 85.9(2) 2_665 1_455
O1 Cd1 K1 49.07(18) . 1_455
F1 Cd1 K1 126.793(4) 1_556 .
F1 Cd1 K1 53.207(4) . .
O1 Cd1 K1 49.07(18) 2_655 .
O1 Cd1 K1 85.9(2) 3 .
O1 Cd1 K1 49.07(18) 1_655 .
O1 Cd1 K1 85.9(2) 3_665 .
O1 Cd1 K1 136.58(14) 2_665 .
O1 Cd1 K1 136.58(14) . .
K1 Cd1 K1 87.818(6) 1_455 .
F1 Cd1 K1 53.207(4) 1_556 1_566
F1 Cd1 K1 126.793(5) . 1_566
O1 Cd1 K1 136.58(14) 2_655 1_566
O1 Cd1 K1 136.58(14) 3 1_566
O1 Cd1 K1 85.9(2) 1_655 1_566
O1 Cd1 K1 49.07(18) 3_665 1_566
O1 Cd1 K1 49.07(18) 2_665 1_566
O1 Cd1 K1 85.9(2) . 1_566
K1 Cd1 K1 132.793(3) 1_455 1_566
K1 Cd1 K1 132.793(3) . 1_566
F1 Cd1 K1 53.207(5) 1_556 1_556
F1 Cd1 K1 126.793(4) . 1_556
O1 Cd1 K1 49.07(18) 2_655 1_556
O1 Cd1 K1 85.9(2) 3 1_556
O1 Cd1 K1 49.07(18) 1_655 1_556
O1 Cd1 K1 85.9(2) 3_665 1_556
O1 Cd1 K1 136.58(14) 2_665 1_556
O1 Cd1 K1 136.58(14) . 1_556
K1 Cd1 K1 132.793(3) 1_455 1_556
K1 Cd1 K1 73.586(9) . 1_556
K1 Cd1 K1 87.818(6) 1_566 1_556
O1 C1 O1 120.000(3) 3_565 .
O1 C1 O1 120.000(3) 3_565 2_665
O1 C1 O1 120.000(1) . 2_665
Cd1 F1 Cd1 180.0 1_554 .
Cd1 F1 K1 90.0 1_554 .
Cd1 F1 K1 90.0 . .
Cd1 F1 K1 90.0 1_554 1_455
Cd1 F1 K1 90.0 . 1_455
K1 F1 K1 120.0 . 1_455
Cd1 F1 K1 90.0 1_554 1_565
Cd1 F1 K1 90.0 . 1_565
K1 F1 K1 120.0 . 1_565
K1 F1 K1 120.0 1_455 1_565
C1 O1 Cd1 95.1(3) . 1_455
C1 O1 Cd1 95.1(3) . .
Cd1 O1 Cd1 169.8(6) 1_455 .
C1 O1 K1 127.7(2) . 1_455
Cd1 O1 K1 86.89(19) 1_455 1_455
Cd1 O1 K1 86.89(19) . 1_455
C1 O1 K1 127.7(2) . 1_456
Cd1 O1 K1 86.89(19) 1_455 1_456
Cd1 O1 K1 86.89(19) . 1_456
K1 O1 K1 104.7(4) 1_455 1_456

loop_
_geom_bond_atom_site_label_1
_geom_bond_atom_site_label_2
_geom_bond_distance
_geom_bond_site_symmetry_2
K1 O1 2.800(8) 2_654
K1 O1 2.800(8) 1_655
K1 O1 2.800(8) 3_655
K1 O1 2.800(8) 3_654
K1 O1 2.800(8) 2_655
K1 O1 2.800(8) 1_654
K1 F1 2.9632(3) .
K1 F1 2.9632(3) 1_545
K1 F1 2.9632(3) 1_655
K1 Cd1 3.7003(3) 1_554
K1 Cd1 3.7003(3) 1_544
K1 Cd1 3.7003(3) .
Cd1 F1 2.2162(3) 1_556
Cd1 F1 2.2162(3) .
Cd1 O1 2.5764(12) 2_655
Cd1 O1 2.5764(12) 3
Cd1 O1 2.5764(12) 1_655
Cd1 O1 2.5764(12) 3_665
Cd1 O1 2.5764(12) 2_665
Cd1 O1 2.5764(12) .
Cd1 K1 3.7003(3) 1_455
Cd1 K1 3.7003(3) 1_566
Cd1 K1 3.7003(3) 1_556
C1 O1 1.252(13) 3_565
C1 O1 1.252(13) .
C1 O1 1.252(13) 2_665
F1 Cd1 2.2162(3) 1_554
F1 K1 2.9632(3) 1_455
F1 K1 2.9632(3) 1_565
O1 Cd1 2.5764(12) 1_455
O1 K1 2.800(8) 1_455
O1 K1 2.800(8) 1_456
